data_7007723
loop_
_publ_author_name
'Lam, Adrian K. Y.'
'Abrahams, Brendan F.'
'Grannas, Martin J.'
'McFadyen, W. David'
'O'Hair, Richard A J'

_publ_section_title
;
 Tuning the gas phase redox properties of copper(II) ternary complexes
 of terpyridines to control the formation of nucleobase radical
 cations.
;
_journal_issue 42
_journal_name_full 'Dalton transactions (Cambridge, England : 2003)'
_journal_page_first 5051
_journal_page_last 5061
_journal_paper_doi 10.1039/b609688c
_journal_year 2006
_chemical_formula_sum 'C15 H9 Br2 Cu N5 O6'
_chemical_formula_weight 578.63
_chemical_name_common Dinitrato(dibromoterpyrdine)copper(ii)
_chemical_name_systematic
;
?
;
_space_group_IT_number 14
_symmetry_cell_setting monoclinic
_symmetry_space_group_name_Hall '-P 2yn'
_symmetry_space_group_name_H-M 'P 1 21/n 1'
_atom_sites_solution_hydrogens geom
_atom_sites_solution_primary direct
_atom_sites_solution_secondary difmap
_audit_creation_method SHELXL-97
_cell_angle_alpha 90.00
_cell_angle_beta 102.687(6)
_cell_angle_gamma 90.00
_cell_formula_units_Z 4
_cell_length_a 7.550(2)
_cell_length_b 17.238(5)
_cell_length_c 14.203(4)
_cell_measurement_reflns_used 2381
_cell_measurement_temperature 293(2)
_cell_measurement_theta_max 22.08
_cell_measurement_theta_min 2.78
_cell_volume 1803.3(9)
_computing_cell_refinement 'Bruker SMART'
_computing_data_collection 'Bruker SMART'
_computing_data_reduction 'Bruker SAINT'
_computing_structure_refinement 'SHELXL-97 (Sheldrick, 1997)'
_computing_structure_solution 'Bruker SHELXTL'
_diffrn_ambient_temperature 293(2)
_diffrn_measured_fraction_theta_full 0.984
_diffrn_measured_fraction_theta_max 0.984
_diffrn_measurement_device_type 'Bruker CCD area detector'
_diffrn_measurement_method 'phi and omega scans'
_diffrn_radiation_monochromator graphite
_diffrn_radiation_source 'fine-focus sealed tube'
_diffrn_radiation_type MoK\a
_diffrn_radiation_wavelength 0.71073
_diffrn_reflns_av_R_equivalents 0.0391
_diffrn_reflns_av_sigmaI/netI 0.0550
_diffrn_reflns_limit_h_max 9
_diffrn_reflns_limit_h_min -9
_diffrn_reflns_limit_k_max 22
_diffrn_reflns_limit_k_min -22
_diffrn_reflns_limit_l_max 8
_diffrn_reflns_limit_l_min -18
_diffrn_reflns_number 11219
_diffrn_reflns_theta_full 27.54
_diffrn_reflns_theta_max 27.54
_diffrn_reflns_theta_min 1.89
_diffrn_standards_decay_% 0
_exptl_absorpt_coefficient_mu 5.690
_exptl_absorpt_correction_T_max 1.000
_exptl_absorpt_correction_T_min 0.610
_exptl_absorpt_correction_type multi-scan
_exptl_absorpt_process_details
;
SADABS - SADABS: Area-Detector Absorption Correction;
Siemens Industrial Automation, Inc.: Madison, WI, 1996.
;
_exptl_crystal_colour green
_exptl_crystal_density_diffrn 2.131
_exptl_crystal_density_method 'not measured'
_exptl_crystal_description 'irregular block'
_exptl_crystal_F_000 1124
_exptl_crystal_size_max 0.37
_exptl_crystal_size_mid 0.20
_exptl_crystal_size_min 0.15
_refine_diff_density_max 0.733
_refine_diff_density_min -0.499
_refine_diff_density_rms 0.082
_refine_ls_extinction_method none
_refine_ls_goodness_of_fit_ref 1.036
_refine_ls_hydrogen_treatment constr
_refine_ls_matrix_type full
_refine_ls_number_parameters 262
_refine_ls_number_reflns 4094
_refine_ls_number_restraints 0
_refine_ls_restrained_S_all 1.036
_refine_ls_R_factor_all 0.0781
_refine_ls_R_factor_gt 0.0471
_refine_ls_shift/su_max 0.001
_refine_ls_shift/su_mean 0.000
_refine_ls_structure_factor_coef Fsqd
_refine_ls_weighting_details 'calc w=1/[\s^2^(Fo^2^)+(0.0457P)^2^+0.8275P] where P=(Fo^2^+2Fc^2^)/3'
_refine_ls_weighting_scheme calc
_refine_ls_wR_factor_gt 0.1040
_refine_ls_wR_factor_ref 0.1172
_reflns_number_gt 2734
_reflns_number_total 4094
_reflns_threshold_expression >2sigma(I)
_cod_data_source_file b609688c.txt
_cod_data_source_block adr5br1a
_cod_depositor_comments
;
The following automatic conversions were performed:
'_symmetry_cell_setting' value 'Monoclinic' changed to 'monoclinic'
according to '/home/saulius/struct/CIF-dictionaries/cif_core.dic'
dictionary named 'cif_core.dic' version 2.4.1 from 2010-06-29.

Automatic conversion script
Id: cif_fix_enum 1527 2010-12-29 10:47:43Z saulius 
;
_cod_original_sg_symbol_H-M P2(1)/n
_cod_database_code 7007723

loop_
_symmetry_equiv_pos_as_xyz
'x, y, z'
'-x+1/2, y+1/2, -z+1/2'
'-x, -y, -z'
'x-1/2, -y-1/2, z-1/2'

loop_
_atom_site_label
_atom_site_type_symbol
_atom_site_fract_x
_atom_site_fract_y
_atom_site_fract_z
_atom_site_U_iso_or_equiv
_atom_site_adp_type
_atom_site_occupancy
_atom_site_symmetry_multiplicity
_atom_site_calc_flag
_atom_site_refinement_flags
_atom_site_disorder_assembly
_atom_site_disorder_group
Cu1 Cu 0.59968(7) 0.12530(3) 0.79942(4) 0.04558(17) Uani 1 1 d . . .
Br2 Br 0.51908(10) 0.18683(4) 0.55668(4) 0.0894(2) Uani 1 1 d . . .
Br1 Br 0.40786(9) 0.28675(3) 0.89787(5) 0.0842(2) Uani 1 1 d . . .
O1 O 0.7007(4) 0.23156(17) 0.7750(2) 0.0539(8) Uani 1 1 d . . .
O2 O 0.9402(5) 0.1828(2) 0.8648(3) 0.0747(10) Uani 1 1 d . . .
O3 O 0.9472(5) 0.29874(18) 0.8084(2) 0.0654(9) Uani 1 1 d . . .
O4 O 0.3305(5) 0.1504(2) 0.7374(3) 0.0781(11) Uani 1 1 d . . .
O5 O 0.2878(6) 0.0300(3) 0.7416(4) 0.132(2) Uani 1 1 d . . .
O6 O 0.0764(5) 0.1029(3) 0.6670(3) 0.1023(15) Uani 1 1 d . . .
N1 N 0.5866(5) 0.1478(2) 0.9415(2) 0.0464(8) Uani 1 1 d . . .
N2 N 0.7051(4) 0.03047(19) 0.8609(3) 0.0447(8) Uani 1 1 d . . .
N3 N 0.6595(5) 0.0689(2) 0.6826(3) 0.0486(9) Uani 1 1 d . . .
N4 N 0.8673(5) 0.2379(2) 0.8167(2) 0.0467(8) Uani 1 1 d . . .
N5 N 0.2297(6) 0.0929(3) 0.7158(3) 0.0627(11) Uani 1 1 d . . .
C1 C 0.5316(6) 0.2110(3) 0.9798(4) 0.0594(13) Uani 1 1 d . . .
C2 C 0.5546(8) 0.2226(4) 1.0779(5) 0.0817(18) Uani 1 1 d . . .
H2A H 0.5154 0.2682 1.1019 0.098 Uiso 1 1 calc R . .
C3 C 0.6351(9) 0.1664(5) 1.1378(4) 0.093(2) Uani 1 1 d . . .
H3A H 0.6536 0.1730 1.2043 0.112 Uiso 1 1 calc R . .
C4 C 0.6900(7) 0.0991(4) 1.1008(4) 0.0773(17) Uani 1 1 d . . .
H4 H 0.7437 0.0596 1.1420 0.093 Uiso 1 1 calc R . .
C5 C 0.6648(6) 0.0905(3) 1.0023(3) 0.0520(11) Uani 1 1 d . . .
C6 C 0.7215(6) 0.0224(2) 0.9556(3) 0.0487(11) Uani 1 1 d . . .
C7 C 0.7890(6) -0.0460(3) 1.0003(4) 0.0645(14) Uani 1 1 d . . .
H7 H 0.8015 -0.0523 1.0665 0.077 Uiso 1 1 calc R . .
C8 C 0.8370(7) -0.1040(3) 0.9459(5) 0.0746(17) Uani 1 1 d . . .
H8 H 0.8809 -0.1505 0.9750 0.090 Uiso 1 1 calc R . .
C9 C 0.8214(7) -0.0948(3) 0.8491(4) 0.0670(14) Uani 1 1 d . . .
H9 H 0.8544 -0.1345 0.8120 0.080 Uiso 1 1 calc R . .
C10 C 0.7555(6) -0.0250(2) 0.8073(3) 0.0503(11) Uani 1 1 d . . .
C11 C 0.7350(6) -0.0025(3) 0.7048(3) 0.0534(11) Uani 1 1 d . . .
C12 C 0.7925(7) -0.0483(3) 0.6374(4) 0.0714(15) Uani 1 1 d . . .
H12 H 0.8423 -0.0970 0.6541 0.086 Uiso 1 1 calc R . .
C13 C 0.7748(8) -0.0207(4) 0.5460(5) 0.084(2) Uani 1 1 d . . .
H13 H 0.8156 -0.0502 0.5001 0.101 Uiso 1 1 calc R . .
C14 C 0.6967(8) 0.0507(4) 0.5214(4) 0.0774(17) Uani 1 1 d . . .
H14 H 0.6836 0.0700 0.4591 0.093 Uiso 1 1 calc R . .
C15 C 0.6385(7) 0.0928(3) 0.5913(3) 0.0603(13) Uani 1 1 d . . .

loop_
_atom_site_aniso_label
_atom_site_aniso_U_11
_atom_site_aniso_U_22
_atom_site_aniso_U_33
_atom_site_aniso_U_23
_atom_site_aniso_U_13
_atom_site_aniso_U_12
Cu1 0.0542(3) 0.0389(3) 0.0428(3) 0.0033(2) 0.0087(2) -0.0012(2)
Br2 0.1285(6) 0.0759(4) 0.0523(3) 0.0183(3) -0.0051(3) -0.0223(4)
Br1 0.0849(4) 0.0628(4) 0.1074(5) -0.0139(3) 0.0269(4) 0.0154(3)
O1 0.0491(18) 0.0500(17) 0.0559(19) 0.0119(15) -0.0028(15) -0.0080(14)
O2 0.060(2) 0.062(2) 0.090(3) 0.022(2) -0.0093(19) -0.0042(17)
O3 0.067(2) 0.059(2) 0.067(2) 0.0089(17) 0.0095(17) -0.0268(17)
O4 0.049(2) 0.076(2) 0.101(3) -0.015(2) -0.0023(19) -0.0037(18)
O5 0.092(3) 0.089(3) 0.199(6) 0.075(4) -0.003(3) -0.018(3)
O6 0.063(3) 0.102(3) 0.119(4) 0.024(3) -0.029(2) -0.026(2)
N1 0.047(2) 0.048(2) 0.046(2) -0.0044(17) 0.0146(17) -0.0102(16)
N2 0.045(2) 0.0364(19) 0.051(2) 0.0022(16) 0.0056(16) -0.0038(15)
N3 0.051(2) 0.048(2) 0.046(2) -0.0062(17) 0.0083(16) -0.0116(17)
N4 0.052(2) 0.050(2) 0.0369(19) 0.0008(17) 0.0076(17) -0.0061(18)
N5 0.055(3) 0.071(3) 0.057(2) 0.015(2) 0.003(2) -0.015(2)
C1 0.050(3) 0.065(3) 0.067(3) -0.018(3) 0.022(2) -0.009(2)
C2 0.068(4) 0.101(5) 0.076(4) -0.031(4) 0.016(3) -0.008(3)
C3 0.081(4) 0.147(7) 0.053(3) -0.032(4) 0.019(3) -0.009(4)
C4 0.066(3) 0.118(5) 0.046(3) 0.008(3) 0.007(3) -0.007(3)
C5 0.048(3) 0.064(3) 0.044(2) 0.002(2) 0.009(2) -0.015(2)
C6 0.045(2) 0.048(3) 0.048(3) 0.012(2) 0.000(2) -0.0072(19)
C7 0.059(3) 0.066(3) 0.061(3) 0.022(3) -0.003(2) -0.012(3)
C8 0.066(3) 0.046(3) 0.096(5) 0.018(3) -0.015(3) -0.001(2)
C9 0.057(3) 0.044(3) 0.090(4) -0.009(3) -0.003(3) 0.002(2)
C10 0.046(2) 0.041(2) 0.059(3) -0.005(2) 0.001(2) -0.0037(19)
C11 0.045(2) 0.051(3) 0.065(3) -0.016(2) 0.012(2) -0.010(2)
C12 0.063(3) 0.070(3) 0.085(4) -0.034(3) 0.023(3) -0.013(3)
C13 0.078(4) 0.104(5) 0.081(4) -0.053(4) 0.037(3) -0.040(4)
C14 0.082(4) 0.101(5) 0.054(3) -0.019(3) 0.025(3) -0.051(4)
C15 0.068(3) 0.068(3) 0.045(3) -0.007(2) 0.011(2) -0.029(3)

loop_
_atom_type_symbol
_atom_type_description
_atom_type_scat_dispersion_real
_atom_type_scat_dispersion_imag
_atom_type_scat_source
C C 0.0033 0.0016 'International Tables Vol C Tables 4.2.6.8 and 6.1.1.4'
H H 0.0000 0.0000 'International Tables Vol C Tables 4.2.6.8 and 6.1.1.4'
N N 0.0061 0.0033 'International Tables Vol C Tables 4.2.6.8 and 6.1.1.4'
O O 0.0106 0.0060 'International Tables Vol C Tables 4.2.6.8 and 6.1.1.4'
Cu Cu 0.3201 1.2651 'International Tables Vol C Tables 4.2.6.8 and 6.1.1.4'
Br Br -0.2901 2.4595 'International Tables Vol C Tables 4.2.6.8 and 6.1.1.4'

loop_
_geom_angle_atom_site_label_1
_geom_angle_atom_site_label_2
_geom_angle_atom_site_label_3
_geom_angle
_geom_angle_site_symmetry_1
_geom_angle_site_symmetry_3
_geom_angle_publ_flag
N2 Cu1 O1 134.47(13) . . ?
N2 Cu1 N3 79.85(15) . . ?
O1 Cu1 N3 97.49(14) . . ?
N2 Cu1 O4 129.31(15) . . ?
O1 Cu1 O4 96.21(14) . . ?
N3 Cu1 O4 97.15(15) . . ?
N2 Cu1 N1 79.75(15) . . ?
O1 Cu1 N1 95.57(13) . . ?
N3 Cu1 N1 159.53(15) . . ?
O4 Cu1 N1 97.02(15) . . ?
N2 Cu1 O2 83.69(12) . . ?
O1 Cu1 O2 51.05(11) . . ?
N3 Cu1 O2 95.13(13) . . ?
O4 Cu1 O2 146.34(13) . . ?
N1 Cu1 O2 80.98(13) . . ?
N2 Cu1 O5 82.80(14) . . ?
O1 Cu1 O5 141.84(12) . . ?
N3 Cu1 O5 78.95(17) . . ?
O4 Cu1 O5 47.61(14) . . ?
N1 Cu1 O5 100.09(16) . . ?
O2 Cu1 O5 166.02(13) . . ?
C15 Br2 Br1 101.69(15) . . ?
C1 Br1 Br2 100.52(15) . . ?
N4 O1 Cu1 111.5(2) . . ?
N4 O2 Cu1 79.5(2) . . ?
N5 O4 Cu1 115.2(3) . . ?
N5 O5 Cu1 77.8(3) . . ?
C1 N1 C5 118.0(4) . . ?
C1 N1 Cu1 129.6(3) . . ?
C5 N1 Cu1 112.0(3) . . ?
C10 N2 C6 121.9(4) . . ?
C10 N2 Cu1 119.3(3) . . ?
C6 N2 Cu1 118.8(3) . . ?
C15 N3 C11 117.3(4) . . ?
C15 N3 Cu1 129.5(3) . . ?
C11 N3 Cu1 113.2(3) . . ?
O2 N4 O3 123.0(4) . . ?
O2 N4 O1 118.0(4) . . ?
O3 N4 O1 119.0(4) . . ?
O5 N5 O6 122.6(5) . . ?
O5 N5 O4 118.9(4) . . ?
O6 N5 O4 118.5(5) . . ?
N1 C1 C2 123.5(5) . . ?
N1 C1 Br1 118.8(4) . . ?
C2 C1 Br1 117.7(4) . . ?
C3 C2 C1 118.3(6) . . ?
C2 C3 C4 120.0(5) . . ?
C3 C4 C5 119.5(6) . . ?
N1 C5 C4 120.8(5) . . ?
N1 C5 C6 115.2(4) . . ?
C4 C5 C6 124.0(5) . . ?
N2 C6 C7 119.8(5) . . ?
N2 C6 C5 113.8(4) . . ?
C7 C6 C5 126.4(4) . . ?
C8 C7 C6 118.8(5) . . ?
C7 C8 C9 120.9(5) . . ?
C8 C9 C10 118.5(5) . . ?
N2 C10 C9 120.0(5) . . ?
N2 C10 C11 113.2(4) . . ?
C9 C10 C11 126.8(5) . . ?
N3 C11 C12 122.2(5) . . ?
N3 C11 C10 114.4(4) . . ?
C12 C11 C10 123.4(5) . . ?
C13 C12 C11 118.8(6) . . ?
C12 C13 C14 120.1(5) . . ?
C13 C14 C15 118.3(5) . . ?
N3 C15 C14 123.2(5) . . ?
N3 C15 Br2 118.1(4) . . ?
C14 C15 Br2 118.7(4) . . ?

loop_
_geom_bond_atom_site_label_1
_geom_bond_atom_site_label_2
_geom_bond_distance
_geom_bond_site_symmetry_2
_geom_bond_publ_flag
Cu1 N2 1.940(3) . ?
Cu1 O1 2.043(3) . ?
Cu1 N3 2.058(4) . ?
Cu1 O4 2.076(3) . ?
Cu1 N1 2.078(3) . ?
Cu1 O2 2.721(3) . ?
Cu1 O5 2.841(5) . ?
Br2 C15 1.868(6) . ?
Br2 Br1 5.3798(16) . ?
Br1 C1 1.858(5) . ?
O1 N4 1.272(4) . ?
O2 N4 1.227(5) . ?
O3 N4 1.228(4) . ?
O4 N5 1.246(5) . ?
O5 N5 1.197(6) . ?
O6 N5 1.224(5) . ?
N1 C1 1.325(6) . ?
N1 C5 1.358(6) . ?
N2 C10 1.329(5) . ?
N2 C6 1.331(5) . ?
N3 C15 1.336(6) . ?
N3 C11 1.363(6) . ?
C1 C2 1.381(7) . ?
C2 C3 1.344(9) . ?
C3 C4 1.375(9) . ?
C4 C5 1.378(7) . ?
C5 C6 1.459(7) . ?
C6 C7 1.382(6) . ?
C7 C8 1.361(8) . ?
C8 C9 1.362(8) . ?
C9 C10 1.385(6) . ?
C10 C11 1.481(6) . ?
C11 C12 1.383(6) . ?
C12 C13 1.360(8) . ?
C13 C14 1.377(9) . ?
C14 C15 1.377(7) . ?
